data_4075815
loop_
_publ_author_name
'Yasumoto, Takahiro'
'Yamagata, Tsuneaki'
'Mashima, Kazushi'

_publ_section_title
;
 Isoselective Living Polymerization of 1-Hexene Catalyzed by
 Half-Metallocene Dimethyl Complexes of Hafnium with Bidentate
 N-Substituted (Iminomethyl)pyrrolyl Ligands
;
_journal_issue 14
_journal_name_full Organometallics
_journal_page_first 3375
_journal_paper_doi 10.1021/om050108t
_journal_volume 24
_journal_year 2005
_chemical_formula_moiety 'C24 H32 Hf N2 O'
_chemical_formula_sum 'C24 H32 Hf N2 O'
_chemical_formula_weight 543.01
_chemical_name_systematic
;
 ?
;
_space_group_IT_number 2
_symmetry_cell_setting triclinic
_symmetry_Int_Tables_number 2
_symmetry_space_group_name_Hall '-P 1'
_symmetry_space_group_name_H-M 'P -1'
_atom_sites_solution_hydrogens geom
_atom_sites_solution_primary direct
_atom_sites_solution_secondary difmap
_audit_conform_dict_location ftp://ftp.iucr.org/pub/cif_core.dic
_audit_conform_dict_name cif_core.dic
_audit_conform_dict_version 2.1
_audit_creation_date ' 2003-09-17T17:47:01 '
_audit_creation_method SHELXL-97
_audit_update_record ' 2004-07-14T16:41:19'
_cell_angle_alpha 103.118(4)
_cell_angle_beta 98.306(4)
_cell_angle_gamma 110.229(4)
_cell_formula_units_Z 2
_cell_length_a 9.1110(7)
_cell_length_b 9.5138(9)
_cell_length_c 14.4104(11)
_cell_measurement_reflns_used 40227
_cell_measurement_temperature 110(1)
_cell_measurement_theta_max 30.99
_cell_measurement_theta_min 3.00
_cell_volume 1106.98(17)
_computing_cell_refinement 'Rigaku/RAPID Diffractometer Control'
_computing_data_collection 'Rigaku/RAPID Diffractometer Control'
_computing_data_reduction 'teXsan: PROCESS (MSC)'
_computing_molecular_graphics 'Ortep-3 (Louis J. Farrugia, 1999)'
_computing_publication_material 'SHELXL-97 and modified'
_computing_structure_refinement 'SHELXL-97 (Sheldrick, 1999)'
_computing_structure_solution 'SIR97(Altomare A., J. Appl. Cryst.,1999,32,115)'
_diffrn_ambient_temperature 110(1)
_diffrn_detector_area_resol_mean 10.00
_diffrn_measured_fraction_theta_full 0.997
_diffrn_measured_fraction_theta_max 0.997
_diffrn_measurement_device_details
;
RAPID: Eulerian 3-circle
;
_diffrn_measurement_device_type 'Rigaku RAXIS-RAPID Imaging Plate'
_diffrn_measurement_method \w
_diffrn_radiation_detector 'imaging plate'
_diffrn_radiation_monochromator graphite
_diffrn_radiation_source 'normal-focus sealed tube'
_diffrn_radiation_type MoK\a
_diffrn_radiation_wavelength 0.71075
_diffrn_reflns_av_R_equivalents 0.0535
_diffrn_reflns_av_sigmaI/netI 0.0308
_diffrn_reflns_limit_h_max 13
_diffrn_reflns_limit_h_min -13
_diffrn_reflns_limit_k_max 13
_diffrn_reflns_limit_k_min -13
_diffrn_reflns_limit_l_max 21
_diffrn_reflns_limit_l_min -21
_diffrn_reflns_number 33762
_diffrn_reflns_reduction_process 'Lp corrections applied'
_diffrn_reflns_theta_full 31.49
_diffrn_reflns_theta_max 31.49
_diffrn_reflns_theta_min 3.01
_exptl_absorpt_coefficient_mu 4.728
_exptl_absorpt_correction_T_max 0.4927
_exptl_absorpt_correction_T_min 0.1441
_exptl_absorpt_correction_type multi-scan
_exptl_absorpt_process_details
;
Higashi, T. (1995). ABSCOR - Program for Absorption Correction, Rigaku
        Corporation, Tokyo, Japan.
;
_exptl_crystal_colour yellow
_exptl_crystal_density_diffrn 1.629
_exptl_crystal_density_method 'not measured'
_exptl_crystal_description block
_exptl_crystal_F_000 540
_exptl_crystal_size_max 0.40
_exptl_crystal_size_mid 0.25
_exptl_crystal_size_min 0.15
_refine_diff_density_max 2.221
_refine_diff_density_min -2.592
_refine_diff_density_rms 0.177
_refine_ls_extinction_method none
_refine_ls_goodness_of_fit_ref 1.141
_refine_ls_hydrogen_treatment constr
_refine_ls_matrix_type full
_refine_ls_number_parameters 253
_refine_ls_number_reflns 7345
_refine_ls_number_restraints 0
_refine_ls_restrained_S_all 1.141
_refine_ls_R_factor_all 0.0381
_refine_ls_R_factor_gt 0.0363
_refine_ls_shift/su_max 0.002
_refine_ls_shift/su_mean 0.000
_refine_ls_structure_factor_coef Fsqd
_refine_ls_weighting_details 'calc w=1/[\s^2^(Fo^2^)+(0.0539P)^2^+2.5605P] where P=(Fo^2^+2Fc^2^)/3'
_refine_ls_weighting_scheme calc
_refine_ls_wR_factor_gt 0.0982
_refine_ls_wR_factor_ref 0.0992
_reflns_number_gt 6958
_reflns_number_total 7345
_reflns_threshold_expression >2sigma(I)
_cod_data_source_file om050108tsi20050216_084628.cif
_cod_data_source_block global
_cod_original_cell_volume 1106.98(16)
_cod_original_sg_symbol_H-M P-1
_cod_database_code 4075815

loop_
_symmetry_equiv_pos_as_xyz
'x, y, z'
'-x, -y, -z'

loop_
_atom_site_label
_atom_site_type_symbol
_atom_site_fract_x
_atom_site_fract_y
_atom_site_fract_z
_atom_site_U_iso_or_equiv
_atom_site_adp_type
_atom_site_occupancy
_atom_site_symmetry_multiplicity
_atom_site_calc_flag
_atom_site_refinement_flags
Hf Hf 0.339488(15) 0.377024(15) 0.738363(9) 0.01945(5) Uani 1 1 d .
O O 1.1686(3) 0.8479(4) 1.0393(2) 0.0306(6) Uani 1 1 d .
N1 N 0.2710(4) 0.1415(4) 0.7614(2) 0.0225(5) Uani 1 1 d .
N2 N 0.5536(3) 0.3816(4) 0.8551(2) 0.0205(5) Uani 1 1 d .
C1 C 0.3953(5) 0.5248(5) 0.6145(3) 0.0295(8) Uani 1 1 d .
C2 C 0.2696(5) 0.3777(6) 0.5635(3) 0.0300(8) Uani 1 1 d .
C3 C 0.3329(5) 0.2612(5) 0.5640(3) 0.0271(7) Uani 1 1 d .
C4 C 0.4980(5) 0.3365(5) 0.6154(3) 0.0253(7) Uani 1 1 d .
C5 C 0.5378(5) 0.5006(5) 0.6458(3) 0.0293(8) Uani 1 1 d .
C6 C 0.3878(8) 0.6829(6) 0.6257(4) 0.0445(12) Uani 1 1 d .
H6A H 0.2774 0.6692 0.5975 0.067 Uiso 1 1 calc R
H6B H 0.4613 0.7404 0.5913 0.067 Uiso 1 1 calc R
H6C H 0.4196 0.7420 0.6956 0.067 Uiso 1 1 calc R
C7 C 0.1028(6) 0.3511(7) 0.5097(3) 0.0414(11) Uani 1 1 d .
H7A H 0.0904 0.4515 0.5213 0.062 Uiso 1 1 calc R
H7B H 0.0220 0.2793 0.5337 0.062 Uiso 1 1 calc R
H7C H 0.0877 0.3051 0.4391 0.062 Uiso 1 1 calc R
C8 C 0.2470(6) 0.0885(6) 0.5135(3) 0.0380(10) Uani 1 1 d .
H8A H 0.3194 0.0356 0.5265 0.057 Uiso 1 1 calc R
H8B H 0.2139 0.0703 0.4425 0.057 Uiso 1 1 calc R
H8C H 0.1514 0.0467 0.5383 0.057 Uiso 1 1 calc R
C9 C 0.6100(5) 0.2515(6) 0.6266(3) 0.0325(8) Uani 1 1 d .
H9A H 0.5486 0.1382 0.5978 0.049 Uiso 1 1 calc R
H9B H 0.6583 0.2747 0.6964 0.049 Uiso 1 1 calc R
H9C H 0.6954 0.2868 0.5926 0.049 Uiso 1 1 calc R
C10 C 0.7008(6) 0.6289(6) 0.6965(3) 0.0367(9) Uani 1 1 d .
H10A H 0.7786 0.5823 0.7114 0.055 Uiso 1 1 calc R
H10B H 0.6943 0.6943 0.7577 0.055 Uiso 1 1 calc R
H10C H 0.7359 0.6936 0.6535 0.055 Uiso 1 1 calc R
C11 C 0.0742(5) 0.3215(5) 0.7213(3) 0.0271(7) Uani 1 1 d .
H11A H 0.0120 0.2156 0.6763 0.041 Uiso 1 1 calc R
H11B H 0.0464 0.3977 0.6948 0.041 Uiso 1 1 calc R
H11C H 0.0488 0.3272 0.7855 0.041 Uiso 1 1 calc R
C12 C 0.3858(4) 0.6133(4) 0.8421(3) 0.0229(6) Uani 1 1 d .
H12A H 0.5023 0.6748 0.8657 0.034 Uiso 1 1 calc R
H12B H 0.3393 0.5984 0.8982 0.034 Uiso 1 1 calc R
H12C H 0.3358 0.6692 0.8076 0.034 Uiso 1 1 calc R
C13 C 0.1367(5) 0.0062(5) 0.7335(3) 0.0282(7) Uani 1 1 d .
H13 H 0.0406 -0.0133 0.6877 0.034 Uiso 1 1 calc R
C14 C 0.1586(5) -0.1001(5) 0.7809(3) 0.0332(8) Uani 1 1 d .
H14 H 0.0821 -0.2021 0.7735 0.040 Uiso 1 1 calc R
C15 C 0.3146(5) -0.0277(5) 0.8413(3) 0.0302(8) Uani 1 1 d .
H15 H 0.3656 -0.0702 0.8831 0.036 Uiso 1 1 calc R
C16 C 0.3807(4) 0.1208(4) 0.8277(3) 0.0230(6) Uani 1 1 d .
C17 C 0.5304(4) 0.2482(4) 0.8733(3) 0.0226(6) Uani 1 1 d .
H17 H 0.6123 0.2371 0.9163 0.027 Uiso 1 1 calc R
C18 C 0.7094(4) 0.5045(4) 0.9020(2) 0.0209(6) Uani 1 1 d .
C19 C 0.8483(4) 0.4912(5) 0.8780(3) 0.0243(7) Uani 1 1 d .
H19 H 0.8393 0.4005 0.8294 0.029 Uiso 1 1 calc R
C20 C 0.9985(4) 0.6088(5) 0.9244(3) 0.0256(7) Uani 1 1 d .
H20 H 1.0918 0.5990 0.9066 0.031 Uiso 1 1 calc R
C21 C 1.0142(4) 0.7406(4) 0.9964(3) 0.0234(6) Uani 1 1 d .
C22 C 0.8766(4) 0.7557(5) 1.0217(3) 0.0255(7) Uani 1 1 d .
H22 H 0.8859 0.8458 1.0709 0.031 Uiso 1 1 calc R
C23 C 0.7254(4) 0.6365(4) 0.9736(3) 0.0230(6) Uani 1 1 d .
H23 H 0.6317 0.6465 0.9906 0.028 Uiso 1 1 calc R
C24 C 1.1909(5) 0.9756(5) 1.1199(4) 0.0351(9) Uani 1 1 d .
H24A H 1.3058 1.0440 1.1434 0.053 Uiso 1 1 calc R
H24B H 1.1523 0.9365 1.1728 0.053 Uiso 1 1 calc R
H24C H 1.1301 1.0352 1.0994 0.053 Uiso 1 1 calc R

loop_
_atom_site_aniso_label
_atom_site_aniso_U_11
_atom_site_aniso_U_22
_atom_site_aniso_U_33
_atom_site_aniso_U_23
_atom_site_aniso_U_13
_atom_site_aniso_U_12
Hf 0.01752(7) 0.02133(8) 0.01787(8) 0.00404(5) 0.00336(5) 0.00724(5)
O 0.0182(11) 0.0291(14) 0.0344(15) 0.0047(12) 0.0015(10) 0.0026(10)
N1 0.0185(12) 0.0190(13) 0.0230(13) 0.0023(10) 0.0003(10) 0.0037(10)
N2 0.0174(12) 0.0199(13) 0.0199(12) 0.0022(10) 0.0024(10) 0.0055(10)
C1 0.041(2) 0.034(2) 0.0216(16) 0.0116(14) 0.0119(15) 0.0207(17)
C2 0.0321(18) 0.045(2) 0.0196(15) 0.0113(15) 0.0038(13) 0.0233(17)
C3 0.0260(16) 0.0354(19) 0.0179(14) 0.0026(13) 0.0043(12) 0.0136(15)
C4 0.0245(15) 0.0336(19) 0.0185(14) 0.0043(13) 0.0068(12) 0.0139(14)
C5 0.0288(17) 0.037(2) 0.0228(16) 0.0110(15) 0.0122(14) 0.0098(15)
C6 0.076(4) 0.042(3) 0.043(3) 0.026(2) 0.031(3) 0.041(3)
C7 0.040(2) 0.070(3) 0.0247(18) 0.014(2) 0.0036(17) 0.036(2)
C8 0.035(2) 0.040(2) 0.0272(19) -0.0030(17) 0.0011(16) 0.0129(18)
C9 0.0313(19) 0.044(2) 0.0285(18) 0.0076(16) 0.0075(15) 0.0244(18)
C10 0.034(2) 0.035(2) 0.035(2) 0.0098(17) 0.0126(17) 0.0051(17)
C11 0.0233(16) 0.0300(18) 0.0274(17) 0.0067(14) 0.0047(13) 0.0117(14)
C12 0.0180(13) 0.0281(17) 0.0260(16) 0.0123(13) 0.0068(12) 0.0098(12)
C13 0.0232(16) 0.0226(16) 0.0304(18) 0.0026(14) 0.0009(13) 0.0045(13)
C14 0.0296(19) 0.0212(17) 0.041(2) 0.0066(15) 0.0054(16) 0.0040(14)
C15 0.0281(18) 0.0247(17) 0.0343(19) 0.0087(15) 0.0038(15) 0.0080(14)
C16 0.0222(15) 0.0197(15) 0.0242(15) 0.0045(12) 0.0034(12) 0.0070(12)
C17 0.0200(14) 0.0245(16) 0.0210(14) 0.0047(12) 0.0028(11) 0.0082(12)
C18 0.0166(13) 0.0234(15) 0.0191(14) 0.0041(12) 0.0015(11) 0.0062(11)
C19 0.0205(14) 0.0266(17) 0.0229(15) 0.0020(13) 0.0040(12) 0.0096(13)
C20 0.0174(14) 0.0304(18) 0.0264(16) 0.0058(14) 0.0047(12) 0.0082(13)
C21 0.0175(14) 0.0231(15) 0.0261(16) 0.0080(13) 0.0036(12) 0.0042(12)
C22 0.0204(15) 0.0244(16) 0.0256(16) 0.0043(13) 0.0003(12) 0.0056(13)
C23 0.0177(14) 0.0253(16) 0.0239(15) 0.0052(13) 0.0048(11) 0.0073(12)
C24 0.0243(17) 0.0263(18) 0.040(2) 0.0025(16) -0.0027(15) 0.0018(14)

loop_
_atom_type_symbol
_atom_type_description
_atom_type_scat_dispersion_real
_atom_type_scat_dispersion_imag
_atom_type_scat_source
C C 0.0033 0.0016 'International Tables Vol C Tables 4.2.6.8 and 6.1.1.4'
H H 0.0000 0.0000 'International Tables Vol C Tables 4.2.6.8 and 6.1.1.4'
N N 0.0061 0.0033 'International Tables Vol C Tables 4.2.6.8 and 6.1.1.4'
O O 0.0106 0.0060 'International Tables Vol C Tables 4.2.6.8 and 6.1.1.4'
Hf Hf -0.5830 6.1852 'International Tables Vol C Tables 4.2.6.8 and 6.1.1.4'

loop_
_geom_angle_atom_site_label_1
_geom_angle_atom_site_label_2
_geom_angle_atom_site_label_3
_geom_angle
N1 Hf C11 82.75(13)
N1 Hf C12 130.82(12)
C11 Hf C12 87.48(14)
N1 Hf N2 71.45(11)
C11 Hf N2 137.04(13)
C12 Hf N2 84.46(11)
N1 Hf C3 90.32(13)
C11 Hf C3 98.54(14)
C12 Hf C3 138.85(14)
N2 Hf C3 114.91(12)
N1 Hf C4 97.17(13)
C11 Hf C4 131.53(13)
C12 Hf C4 124.01(13)
N2 Hf C4 86.36(11)
C3 Hf C4 33.17(12)
N1 Hf C2 115.73(14)
C11 Hf C2 81.45(14)
C12 Hf C2 110.14(14)
N2 Hf C2 140.59(12)
C3 Hf C2 32.94(13)
C4 Hf C2 54.83(13)
N1 Hf C1 144.59(13)
C11 Hf C1 100.24(15)
C12 Hf C1 84.57(13)
N2 Hf C1 120.77(13)
C3 Hf C1 54.28(14)
C4 Hf C1 54.52(13)
C2 Hf C1 32.61(15)
N1 Hf C5 128.91(13)
C11 Hf C5 132.59(14)
C12 Hf C5 91.94(14)
N2 Hf C5 89.88(12)
C3 Hf C5 54.51(14)
C4 Hf C5 32.90(14)
C2 Hf C5 54.45(14)
C1 Hf C5 32.81(14)
C21 O C24 117.4(3)
C13 N1 C16 105.6(3)
C13 N1 Hf 136.7(3)
C16 N1 Hf 117.3(2)
C17 N2 C18 115.5(3)
C17 N2 Hf 114.7(2)
C18 N2 Hf 129.5(2)
C2 C1 C5 108.6(4)
C2 C1 C6 126.5(4)
C5 C1 C6 124.6(5)
C2 C1 Hf 73.5(2)
C5 C1 Hf 73.9(2)
C6 C1 Hf 123.5(3)
C1 C2 C3 107.6(3)
C1 C2 C7 126.0(4)
C3 C2 C7 126.1(4)
C1 C2 Hf 73.9(2)
C3 C2 Hf 72.7(2)
C7 C2 Hf 123.7(3)
C2 C3 C4 108.4(4)
C2 C3 C8 126.9(4)
C4 C3 C8 124.6(4)
C2 C3 Hf 74.4(2)
C4 C3 Hf 73.4(2)
C8 C3 Hf 121.5(3)
C5 C4 C3 107.8(4)
C5 C4 C9 127.9(4)
C3 C4 C9 124.1(4)
C5 C4 Hf 74.9(2)
C3 C4 Hf 73.4(2)
C9 C4 Hf 121.3(3)
C4 C5 C1 107.5(4)
C4 C5 C10 127.4(4)
C1 C5 C10 125.0(4)
C4 C5 Hf 72.2(2)
C1 C5 Hf 73.3(2)
C10 C5 Hf 122.7(3)
C1 C6 H6A 109.5
C1 C6 H6B 109.5
H6A C6 H6B 109.5
C1 C6 H6C 109.5
H6A C6 H6C 109.5
H6B C6 H6C 109.5
C2 C7 H7A 109.5
C2 C7 H7B 109.5
H7A C7 H7B 109.5
C2 C7 H7C 109.5
H7A C7 H7C 109.5
H7B C7 H7C 109.5
C3 C8 H8A 109.5
C3 C8 H8B 109.5
H8A C8 H8B 109.5
C3 C8 H8C 109.5
H8A C8 H8C 109.5
H8B C8 H8C 109.5
C4 C9 H9A 109.5
C4 C9 H9B 109.5
H9A C9 H9B 109.5
C4 C9 H9C 109.5
H9A C9 H9C 109.5
H9B C9 H9C 109.5
C5 C10 H10A 109.5
C5 C10 H10B 109.5
H10A C10 H10B 109.5
C5 C10 H10C 109.5
H10A C10 H10C 109.5
H10B C10 H10C 109.5
Hf C11 H11A 109.5
Hf C11 H11B 109.5
H11A C11 H11B 109.5
Hf C11 H11C 109.5
H11A C11 H11C 109.5
H11B C11 H11C 109.5
Hf C12 H12A 109.5
Hf C12 H12B 109.5
H12A C12 H12B 109.5
Hf C12 H12C 109.5
H12A C12 H12C 109.5
H12B C12 H12C 109.5
N1 C13 C14 111.1(4)
N1 C13 H13 124.4
C14 C13 H13 124.4
C13 C14 C15 106.7(4)
C13 C14 H14 126.6
C15 C14 H14 126.6
C14 C15 C16 105.9(4)
C14 C15 H15 127.0
C16 C15 H15 127.0
N1 C16 C15 110.6(3)
N1 C16 C17 117.9(3)
C15 C16 C17 131.4(4)
N2 C17 C16 118.5(3)
N2 C17 H17 120.7
C16 C17 H17 120.7
C23 C18 C19 118.7(3)
C23 C18 N2 120.6(3)
C19 C18 N2 120.7(3)
C20 C19 C18 120.6(3)
C20 C19 H19 119.7
C18 C19 H19 119.7
C19 C20 C21 120.5(3)
C19 C20 H20 119.7
C21 C20 H20 119.7
O C21 C20 115.8(3)
O C21 C22 124.5(4)
C20 C21 C22 119.7(3)
C23 C22 C21 119.1(4)
C23 C22 H22 120.4
C21 C22 H22 120.4
C18 C23 C22 121.3(3)
C18 C23 H23 119.3
C22 C23 H23 119.3
O C24 H24A 109.5
O C24 H24B 109.5
H24A C24 H24B 109.5
O C24 H24C 109.5
H24A C24 H24C 109.5
H24B C24 H24C 109.5

loop_
_geom_bond_atom_site_label_1
_geom_bond_atom_site_label_2
_geom_bond_distance
Hf N1 2.225(3)
Hf C11 2.251(4)
Hf C12 2.259(4)
Hf N2 2.365(3)
Hf C3 2.488(4)
Hf C4 2.488(4)
Hf C2 2.510(4)
Hf C1 2.516(4)
Hf C5 2.523(4)
O C21 1.368(4)
O C24 1.410(5)
N1 C13 1.360(5)
N1 C16 1.377(5)
N2 C17 1.306(5)
N2 C18 1.434(4)
C1 C2 1.411(6)
C1 C5 1.423(6)
C1 C6 1.502(6)
C2 C3 1.417(6)
C2 C7 1.509(6)
C3 C4 1.420(5)
C3 C8 1.498(6)
C4 C5 1.419(6)
C4 C9 1.517(5)
C5 C10 1.503(6)
C6 H6A 0.9800
C6 H6B 0.9800
C6 H6C 0.9800
C7 H7A 0.9800
C7 H7B 0.9800
C7 H7C 0.9800
C8 H8A 0.9800
C8 H8B 0.9800
C8 H8C 0.9800
C9 H9A 0.9800
C9 H9B 0.9800
C9 H9C 0.9800
C10 H10A 0.9800
C10 H10B 0.9800
C10 H10C 0.9800
C11 H11A 0.9800
C11 H11B 0.9800
C11 H11C 0.9800
C12 H12A 0.9800
C12 H12B 0.9800
C12 H12C 0.9800
C13 C14 1.394(6)
C13 H13 0.9500
C14 C15 1.395(6)
C14 H14 0.9500
C15 C16 1.403(5)
C15 H15 0.9500
C16 C17 1.413(5)
C17 H17 0.9500
C18 C23 1.380(5)
C18 C19 1.399(5)
C19 C20 1.382(5)
C19 H19 0.9500
C20 C21 1.382(5)
C20 H20 0.9500
C21 C22 1.400(5)
C22 C23 1.396(5)
C22 H22 0.9500
C23 H23 0.9500
C24 H24A 0.9800
C24 H24B 0.9800
C24 H24C 0.9800

loop_
_geom_torsion_atom_site_label_1
_geom_torsion_atom_site_label_2
_geom_torsion_atom_site_label_3
_geom_torsion_atom_site_label_4
_geom_torsion
C11 Hf N1 C13 27.2(4)
C12 Hf N1 C13 107.5(4)
N2 Hf N1 C13 172.4(4)
C3 Hf N1 C13 -71.4(4)
C4 Hf N1 C13 -103.9(4)
C2 Hf N1 C13 -49.6(4)
C1 Hf N1 C13 -70.3(5)
C5 Hf N1 C13 -113.5(4)
C11 Hf N1 C16 -144.9(3)
C12 Hf N1 C16 -64.6(3)
N2 Hf N1 C16 0.3(3)
C3 Hf N1 C16 116.5(3)
C4 Hf N1 C16 84.0(3)
C2 Hf N1 C16 138.3(3)
C1 Hf N1 C16 117.6(3)
C5 Hf N1 C16 74.4(3)
N1 Hf N2 C17 1.8(2)
C11 Hf N2 C17 58.1(3)
C12 Hf N2 C17 138.3(3)
C3 Hf N2 C17 -79.6(3)
C4 Hf N2 C17 -97.0(3)
C2 Hf N2 C17 -106.4(3)
C1 Hf N2 C17 -141.4(3)
C5 Hf N2 C17 -129.7(3)
N1 Hf N2 C18 175.9(3)
C11 Hf N2 C18 -127.9(3)
C12 Hf N2 C18 -47.6(3)
C3 Hf N2 C18 94.5(3)
C4 Hf N2 C18 77.1(3)
C2 Hf N2 C18 67.7(4)
C1 Hf N2 C18 32.7(3)
C5 Hf N2 C18 44.4(3)
N1 Hf C1 C2 36.1(4)
C11 Hf C1 C2 -55.8(3)
C12 Hf C1 C2 -142.2(2)
N2 Hf C1 C2 137.6(2)
C3 Hf C1 C2 37.4(2)
C4 Hf C1 C2 78.5(3)
C5 Hf C1 C2 115.7(4)
N1 Hf C1 C5 -79.6(3)
C11 Hf C1 C5 -171.4(3)
C12 Hf C1 C5 102.1(3)
N2 Hf C1 C5 21.9(3)
C3 Hf C1 C5 -78.2(3)
C4 Hf C1 C5 -37.1(2)
C2 Hf C1 C5 -115.7(4)
N1 Hf C1 C6 159.3(4)
C11 Hf C1 C6 67.4(4)
C12 Hf C1 C6 -19.0(4)
N2 Hf C1 C6 -99.3(4)
C3 Hf C1 C6 160.6(5)
C4 Hf C1 C6 -158.3(5)
C2 Hf C1 C6 123.2(5)
C5 Hf C1 C6 -121.2(5)
C5 C1 C2 C3 0.7(4)
C6 C1 C2 C3 174.8(4)
Hf C1 C2 C3 -65.4(3)
C5 C1 C2 C7 -173.7(4)
C6 C1 C2 C7 0.4(7)
Hf C1 C2 C7 120.3(4)
C5 C1 C2 Hf 66.0(3)
C6 C1 C2 Hf -119.8(4)
N1 Hf C2 C1 -157.7(2)
C11 Hf C2 C1 124.6(3)
C12 Hf C2 C1 40.5(3)
N2 Hf C2 C1 -66.0(3)
C3 Hf C2 C1 -114.8(4)
C4 Hf C2 C1 -77.5(3)
C5 Hf C2 C1 -36.9(2)
N1 Hf C2 C3 -42.9(3)
C11 Hf C2 C3 -120.5(3)
C12 Hf C2 C3 155.3(2)
N2 Hf C2 C3 48.8(3)
C4 Hf C2 C3 37.3(2)
C1 Hf C2 C3 114.8(4)
C5 Hf C2 C3 77.9(3)
N1 Hf C2 C7 79.4(4)
C11 Hf C2 C7 1.8(4)
C12 Hf C2 C7 -82.4(4)
N2 Hf C2 C7 171.1(3)
C3 Hf C2 C7 122.3(5)
C4 Hf C2 C7 159.6(5)
C1 Hf C2 C7 -122.9(5)
C5 Hf C2 C7 -159.8(5)
C1 C2 C3 C4 0.1(4)
C7 C2 C3 C4 174.5(4)
Hf C2 C3 C4 -66.1(3)
C1 C2 C3 C8 -175.9(4)
C7 C2 C3 C8 -1.5(7)
Hf C2 C3 C8 117.9(4)
C1 C2 C3 Hf 66.2(3)
C7 C2 C3 Hf -119.4(4)
N1 Hf C3 C2 142.2(3)
C11 Hf C3 C2 59.5(3)
C12 Hf C3 C2 -36.5(3)
N2 Hf C3 C2 -148.2(2)
C4 Hf C3 C2 -115.1(4)
C1 Hf C3 C2 -37.1(3)
C5 Hf C3 C2 -77.7(3)
N1 Hf C3 C4 -102.7(2)
C11 Hf C3 C4 174.6(2)
C12 Hf C3 C4 78.6(3)
N2 Hf C3 C4 -33.1(3)
C2 Hf C3 C4 115.1(4)
C1 Hf C3 C4 78.1(3)
C5 Hf C3 C4 37.4(2)
N1 Hf C3 C8 18.2(3)
C11 Hf C3 C8 -64.5(3)
C12 Hf C3 C8 -160.5(3)
N2 Hf C3 C8 87.8(3)
C4 Hf C3 C8 120.9(4)
C2 Hf C3 C8 -124.0(4)
C1 Hf C3 C8 -161.1(4)
C5 Hf C3 C8 158.3(4)
C2 C3 C4 C5 -0.8(4)
C8 C3 C4 C5 175.3(4)
Hf C3 C4 C5 -67.6(3)
C2 C3 C4 C9 -176.4(4)
C8 C3 C4 C9 -0.2(6)
Hf C3 C4 C9 116.9(4)
C2 C3 C4 Hf 66.7(3)
C8 C3 C4 Hf -117.1(4)
N1 Hf C4 C5 -166.2(2)
C11 Hf C4 C5 107.2(3)
C12 Hf C4 C5 -14.6(3)
N2 Hf C4 C5 -95.4(2)
C3 Hf C4 C5 114.3(3)
C2 Hf C4 C5 77.3(3)
C1 Hf C4 C5 37.0(2)
N1 Hf C4 C3 79.5(2)
C11 Hf C4 C3 -7.1(3)
C12 Hf C4 C3 -128.9(2)
N2 Hf C4 C3 150.3(3)
C2 Hf C4 C3 -37.0(2)
C1 Hf C4 C3 -77.3(3)
C5 Hf C4 C3 -114.3(3)
N1 Hf C4 C9 -40.7(3)
C11 Hf C4 C9 -127.4(3)
C12 Hf C4 C9 110.9(3)
N2 Hf C4 C9 30.0(3)
C3 Hf C4 C9 -120.2(4)
C2 Hf C4 C9 -157.3(4)
C1 Hf C4 C9 162.5(4)
C5 Hf C4 C9 125.5(4)
C3 C4 C5 C1 1.2(4)
C9 C4 C5 C1 176.6(4)
Hf C4 C5 C1 -65.3(3)
C3 C4 C5 C10 -175.5(4)
C9 C4 C5 C10 -0.2(6)
Hf C4 C5 C10 117.9(4)
C3 C4 C5 Hf 66.6(3)
C9 C4 C5 Hf -118.1(4)
C2 C1 C5 C4 -1.2(4)
C6 C1 C5 C4 -175.5(4)
Hf C1 C5 C4 64.6(3)
C2 C1 C5 C10 175.6(4)
C6 C1 C5 C10 1.4(6)
Hf C1 C5 C10 -118.6(4)
C2 C1 C5 Hf -65.8(3)
C6 C1 C5 Hf 119.9(4)
N1 Hf C5 C4 17.7(3)
C11 Hf C5 C4 -103.7(3)
C12 Hf C5 C4 167.9(2)
N2 Hf C5 C4 83.5(2)
C3 Hf C5 C4 -37.8(2)
C2 Hf C5 C4 -78.5(2)
C1 Hf C5 C4 -115.2(3)
N1 Hf C5 C1 132.9(2)
C11 Hf C5 C1 11.5(3)
C12 Hf C5 C1 -76.9(3)
N2 Hf C5 C1 -161.3(2)
C3 Hf C5 C1 77.4(3)
C4 Hf C5 C1 115.2(3)
C2 Hf C5 C1 36.7(2)
N1 Hf C5 C10 -105.8(4)
C11 Hf C5 C10 132.8(4)
C12 Hf C5 C10 44.4(4)
N2 Hf C5 C10 -40.0(4)
C3 Hf C5 C10 -161.3(4)
C4 Hf C5 C10 -123.5(5)
C2 Hf C5 C10 157.9(4)
C1 Hf C5 C10 121.3(5)
C16 N1 C13 C14 0.2(5)
Hf N1 C13 C14 -172.6(3)
N1 C13 C14 C15 -0.2(5)
C13 C14 C15 C16 0.1(5)
C13 N1 C16 C15 -0.1(4)
Hf N1 C16 C15 174.3(3)
C13 N1 C16 C17 -176.7(3)
Hf N1 C16 C17 -2.3(4)
C14 C15 C16 N1 0.0(5)
C14 C15 C16 C17 176.0(4)
C18 N2 C17 C16 -178.7(3)
Hf N2 C17 C16 -3.7(4)
N1 C16 C17 N2 4.1(5)
C15 C16 C17 N2 -171.6(4)
C17 N2 C18 C23 -113.3(4)
Hf N2 C18 C23 72.6(4)
C17 N2 C18 C19 65.0(5)
Hf N2 C18 C19 -109.0(4)
C23 C18 C19 C20 -0.7(6)
N2 C18 C19 C20 -179.1(4)
C18 C19 C20 C21 1.0(6)
C24 O C21 C20 -173.6(4)
C24 O C21 C22 5.5(6)
C19 C20 C21 O 178.4(4)
C19 C20 C21 C22 -0.7(6)
O C21 C22 C23 -178.8(4)
C20 C21 C22 C23 0.2(6)
C19 C18 C23 C22 0.1(6)
N2 C18 C23 C22 178.5(3)
C21 C22 C23 C18 0.1(6)
